data_4115860
loop_
_publ_author_name
'Miquel Costas'
'Jan-Uwe Rohde'
'Audria Stubna'
'Raymond Y. N. Ho'
'Luca Quaroni'
'Eckard M\"unck'
'Lawrence Que'

_publ_section_title
;
 A Synthetic Model for the Putative FeIV2O2 Diamond Core of Methane
 Monooxygenase Intermediate Q
;
_journal_name_full 'Journal of the American Chemical Society'
_journal_page_first 12931
_journal_page_last 12932
_journal_paper_doi 10.1021/ja017204f
_journal_volume 123
_journal_year 2001
_chemical_compound_source 'M. Costas, Prof. L. Que'
_chemical_formula_sum 'C24 H32 F6 Fe N4 O6 S2'
_chemical_formula_weight 706.51
_chemical_name_common 99339
_chemical_name_systematic
;
 ?
;
_space_group_IT_number 9
_symmetry_cell_setting monoclinic
_symmetry_space_group_name_Hall 'C -2yc'
_symmetry_space_group_name_H-M 'C 1 c 1'
_atom_sites_solution_hydrogens geom
_atom_sites_solution_primary direct
_atom_sites_solution_secondary difmap
_audit_creation_method SHELXL
_cell_angle_alpha 90.00
_cell_angle_beta 93.020(1)
_cell_angle_gamma 90.00
_cell_formula_units_Z 4
_cell_length_a 8.8396(6)
_cell_length_b 20.387(2)
_cell_length_c 16.916(1)
_cell_measurement_reflns_used 5511
_cell_measurement_temperature 173(2)
_cell_volume 3044.2(4)
_computing_cell_refinement 'SAINT, Bruker'
_computing_data_collection 'SMART, Bruker'
_computing_data_reduction 'SAINT, Bruker'
_computing_structure_refinement 'SHELXL-93 (Sheldrick, 1993)'
_computing_structure_solution 'SHELXS-86 (Sheldrick, 1990)'
_diffrn_ambient_temperature 173(2)
_diffrn_measurement_device 'SMART CCD Platform, Bruker''omega scans'
_diffrn_measurement_method 'omega scans'
_diffrn_radiation_monochromator graphite
_diffrn_radiation_source 'fine-focus sealed tube'
_diffrn_radiation_type MoK\a
_diffrn_radiation_wavelength 0.71073
_diffrn_reflns_av_R_equivalents 0.0297
_diffrn_reflns_av_sigmaI/netI 0.0435
_diffrn_reflns_limit_h_max 11
_diffrn_reflns_limit_h_min -11
_diffrn_reflns_limit_k_max 16
_diffrn_reflns_limit_k_min -26
_diffrn_reflns_limit_l_max 21
_diffrn_reflns_limit_l_min -21
_diffrn_reflns_number 10695
_diffrn_reflns_theta_max 27.48
_diffrn_reflns_theta_min 2.00
_exptl_absorpt_coefficient_mu 0.714
_exptl_absorpt_correction_T_max 1.000000
_exptl_absorpt_correction_T_min 0.726424
_exptl_absorpt_correction_type 'SADABS, G. Sheldrick (1999)'
_exptl_crystal_colour 'light yellow'
_exptl_crystal_density_diffrn 1.541
_exptl_crystal_description block
_exptl_crystal_F_000 1456
_exptl_crystal_size_max 0.302
_exptl_crystal_size_mid 0.207
_exptl_crystal_size_min 0.158
_refine_ls_abs_structure_details 'Flack H D (1983), Acta Cryst. A39, 876-881'
_refine_ls_abs_structure_Flack -0.040(14)
_refine_ls_extinction_method none
_refine_ls_goodness_of_fit_all 0.997
_refine_ls_goodness_of_fit_obs 1.012
_refine_ls_hydrogen_treatment mixed
_refine_ls_matrix_type full
_refine_ls_number_parameters 414
_refine_ls_number_reflns 6606
_refine_ls_number_restraints 2
_refine_ls_restrained_S_all 0.997
_refine_ls_restrained_S_obs 1.012
_refine_ls_R_factor_all 0.0474
_refine_ls_R_factor_obs 0.0417
_refine_ls_shift/esd_max 0.001
_refine_ls_shift/esd_mean 0.000
_refine_ls_structure_factor_coef Fsqd
_refine_ls_weighting_details 'w=1/[\s^2^(Fo^2^)+(0.0647P)^2^+0.0000P] where P=(Fo^2^+2Fc^2^)/3'
_refine_ls_weighting_scheme calc
_refine_ls_wR_factor_all 0.1033
_refine_ls_wR_factor_obs 0.0988
_reflns_number_observed 5899
_reflns_number_total 6606
_reflns_observed_criterion >2sigma(I)
_cod_data_source_file ja017204f_s1.cif
_cod_data_source_block 5Me2bpmcyFe(OTf)2
_cod_depositor_comments
;
The following automatic conversions were performed:

'_refine_ls_weighting_scheme' value 'calc
w=1/[\s^2^(Fo^2^)+(0.0647P)^2^+0.0000P] where P=(Fo^2^+2Fc^2^)/3' was
changed to 'calc'. New tag '_refine_ls_weighting_details' was
created. The value of the new tag was set to
'w=1/[\s^2^(Fo^2^)+(0.0647P)^2^+0.0000P] where P=(Fo^2^+2Fc^2^)/3'.

Automatic conversion script
Id: cif_fix_values 3143 2015-03-26 13:38:13Z robertas 
;
_cod_original_cell_volume 3044.3(4)
_cod_database_code 4115860

loop_
_symmetry_equiv_pos_as_xyz
'x, y, z'
'x, -y, z+1/2'
'x+1/2, y+1/2, z'
'x+1/2, -y+1/2, z+1/2'

loop_
_atom_site_aniso_label
_atom_site_aniso_U_11
_atom_site_aniso_U_22
_atom_site_aniso_U_33
_atom_site_aniso_U_23
_atom_site_aniso_U_13
_atom_site_aniso_U_12
Fe1 0.0263(2) 0.0250(2) 0.0205(2) -0.0017(2) 0.00188(14) -0.0014(2)
S1 0.0304(4) 0.0324(4) 0.0295(4) 0.0013(3) 0.0018(3) 0.0021(3)
S2 0.0342(4) 0.0304(4) 0.0279(3) -0.0056(3) -0.0050(3) 0.0034(3)
F1 0.067(2) 0.057(2) 0.101(2) 0.005(2) 0.017(2) -0.0236(14)
F2 0.148(3) 0.070(2) 0.069(2) -0.032(2) 0.008(2) -0.029(2)
F3 0.089(2) 0.0336(14) 0.165(4) 0.018(2) 0.010(2) 0.0125(14)
F4 0.108(2) 0.070(2) 0.091(2) 0.013(2) 0.017(2) -0.042(2)
F5 0.089(2) 0.0399(14) 0.125(3) -0.001(2) -0.045(2) 0.0140(14)
F6 0.112(3) 0.046(2) 0.084(2) -0.0201(14) -0.049(2) -0.0090(15)
O1 0.0371(12) 0.0381(14) 0.0447(14) -0.0030(11) 0.0003(10) 0.0053(11)
O2 0.056(2) 0.073(2) 0.0336(13) 0.0039(13) -0.0028(12) -0.0001(15)
O3 0.0402(14) 0.051(2) 0.055(2) 0.0036(13) 0.0121(12) 0.0016(12)
O4 0.0406(13) 0.0388(13) 0.0331(12) -0.0050(10) -0.0010(10) -0.0072(10)
O5 0.0430(15) 0.048(2) 0.070(2) -0.0095(14) -0.0136(13) 0.0107(13)
O6 0.064(2) 0.064(2) 0.0385(14) -0.0058(13) 0.0075(13) 0.0048(15)
N1 0.0313(13) 0.0357(15) 0.0238(11) 0.0025(11) 0.0038(10) 0.0030(11)
N2 0.0346(13) 0.0246(13) 0.0261(12) 0.0022(10) 0.0077(11) 0.0001(11)
N3 0.0320(13) 0.0307(14) 0.0258(12) -0.0041(11) 0.0063(10) -0.0021(11)
N4 0.0287(12) 0.0245(13) 0.0245(12) -0.0016(10) 0.0015(10) -0.0017(10)
C1 0.040(2) 0.059(2) 0.030(2) 0.006(2) -0.0014(14) 0.009(2)
C2 0.055(2) 0.049(2) 0.034(2) 0.014(2) 0.008(2) 0.023(2)
C3 0.045(2) 0.040(2) 0.030(2) 0.0065(14) -0.0004(14) -0.001(2)
C4 0.080(3) 0.082(4) 0.043(2) 0.026(2) 0.007(2) 0.039(3)
C5 0.046(2) 0.086(4) 0.052(3) 0.015(2) -0.007(2) 0.017(2)
C6 0.037(2) 0.038(2) 0.037(2) 0.0003(15) -0.0017(14) 0.0079(15)
C7 0.029(2) 0.038(2) 0.040(2) -0.0042(15) 0.0013(14) 0.0010(14)
C8 0.0293(15) 0.029(2) 0.039(2) -0.0069(14) 0.0060(13) -0.0042(13)
C9 0.033(2) 0.032(2) 0.033(2) -0.0037(13) 0.0027(13) -0.0022(13)
C10 0.045(2) 0.036(2) 0.031(2) -0.0032(14) 0.0044(15) -0.010(2)
C11 0.047(2) 0.040(2) 0.043(2) 0.006(2) 0.016(2) -0.006(2)
C12 0.038(2) 0.041(2) 0.050(2) 0.001(2) 0.019(2) -0.003(2)
C13 0.052(2) 0.042(2) 0.039(2) 0.009(2) 0.005(2) -0.009(2)
C14 0.037(2) 0.030(2) 0.045(2) -0.0024(15) 0.001(2) 0.0037(14)
C15 0.0326(15) 0.029(2) 0.0239(13) 0.0005(12) 0.0058(12) -0.0041(13)
C16 0.0265(14) 0.030(2) 0.0248(14) -0.0003(12) 0.0019(11) 0.0014(12)
C17 0.036(2) 0.024(2) 0.029(2) -0.0024(12) 0.0025(13) 0.0000(13)
C18 0.038(2) 0.024(2) 0.045(2) -0.0072(14) -0.0015(14) -0.0027(13)
C19 0.041(2) 0.035(2) 0.040(2) -0.015(2) -0.0039(15) -0.0024(15)
C20 0.036(2) 0.042(2) 0.029(2) -0.0097(14) 0.0013(13) -0.0029(14)
C21 0.070(3) 0.035(2) 0.063(3) -0.010(2) 0.006(2) -0.022(2)
C22 0.061(2) 0.036(2) 0.035(2) 0.0001(15) 0.014(2) -0.020(2)
C23 0.056(2) 0.035(2) 0.065(3) -0.001(2) 0.004(2) -0.003(2)
C24 0.064(3) 0.038(2) 0.048(2) -0.006(2) -0.015(2) -0.005(2)

loop_
_atom_site_label
_atom_site_type_symbol
_atom_site_fract_x
_atom_site_fract_y
_atom_site_fract_z
_atom_site_U_iso_or_equiv
_atom_site_thermal_displace_type
_atom_site_occupancy
_atom_site_calc_flag
_atom_site_refinement_flags
Fe1 Fe 0.39032(4) 0.36336(2) 0.48424(3) 0.02393(10) Uani 1 d .
S1 S 0.70113(8) 0.26338(4) 0.49541(5) 0.0307(2) Uani 1 d .
S2 S 0.61460(9) 0.44780(4) 0.62170(5) 0.0311(2) Uani 1 d .
F1 F 0.4937(3) 0.17165(14) 0.5038(2) 0.0742(8) Uani 1 d .
F2 F 0.5964(5) 0.1766(2) 0.3938(2) 0.0958(12) Uani 1 d .
F3 F 0.7199(4) 0.13614(13) 0.4938(3) 0.0958(12) Uani 1 d .
F4 F 0.7389(4) 0.5451(2) 0.5486(2) 0.0891(10) Uani 1 d .
F5 F 0.5191(4) 0.56723(14) 0.5889(2) 0.0864(11) Uani 1 d .
F6 F 0.7074(4) 0.56298(13) 0.6721(2) 0.0827(10) Uani 1 d .
O1 O 0.5862(3) 0.30719(12) 0.4615(2) 0.0401(6) Uani 1 d .
O2 O 0.7099(3) 0.2639(2) 0.5803(2) 0.0543(7) Uani 1 d .
O3 O 0.8406(3) 0.26547(14) 0.4566(2) 0.0484(7) Uani 1 d .
O4 O 0.5425(3) 0.42918(12) 0.54576(14) 0.0376(5) Uani 1 d .
O5 O 0.7638(3) 0.42238(15) 0.6366(2) 0.0542(7) Uani 1 d .
O6 O 0.5167(4) 0.4452(2) 0.6854(2) 0.0551(7) Uani 1 d .
N1 N 0.1821(3) 0.42235(14) 0.4922(2) 0.0302(6) Uani 1 d .
N2 N 0.3962(3) 0.41772(13) 0.37068(15) 0.0282(5) Uani 1 d .
N3 N 0.2880(3) 0.31906(13) 0.58338(15) 0.0293(5) Uani 1 d .
N4 N 0.2785(3) 0.29475(13) 0.39880(14) 0.0259(5) Uani 1 d .
C1 C 0.1314(4) 0.4391(2) 0.4088(2) 0.0430(9) Uani 1 d .
H1 H 0.0940(4) 0.3970(2) 0.3845(2) 0.052 Uiso 1 calc R
C2 C 0.2586(5) 0.4605(2) 0.3605(2) 0.0457(9) Uani 1 d .
H2 H 0.2912(5) 0.5036(2) 0.3838(2) 0.055 Uiso 1 calc R
C3 C 0.2058(4) 0.4764(2) 0.2748(2) 0.0381(8) Uani 1 d .
H3A H 0.2911(4) 0.4961(2) 0.2475(2) 0.046 Uiso 1 calc R
H3B H 0.1770(4) 0.4352(2) 0.2470(2) 0.046 Uiso 1 calc R
C4 C 0.0741(6) 0.5226(3) 0.2696(3) 0.0681(15) Uani 1 d .
H4A H 0.1097(6) 0.5667(3) 0.2867(3) 0.082 Uiso 1 calc R
H4B H 0.0366(6) 0.5260(3) 0.2136(3) 0.082 Uiso 1 calc R
C5 C -0.0516(5) 0.5035(3) 0.3173(3) 0.0620(13) Uani 1 d .
H5A H -0.1033(5) 0.4652(3) 0.2922(3) 0.074 Uiso 1 calc R
H5B H -0.1256(5) 0.5400(3) 0.3173(3) 0.074 Uiso 1 calc R
C6 C -0.0046(4) 0.4864(2) 0.4023(2) 0.0374(8) Uani 1 d .
H6A H -0.0915(4) 0.4660(2) 0.4276(2) 0.045 Uiso 1 calc R
H6B H 0.0221(4) 0.5272(2) 0.4316(2) 0.045 Uiso 1 calc R
C7 C 0.0706(4) 0.3786(2) 0.5264(2) 0.0356(7) Uani 1 d .
H7A H 0.0254(4) 0.3497(2) 0.4845(2) 0.035(10) Uiso 1 calc R
H7B H -0.0118(4) 0.4052(2) 0.5476(2) 0.038(10) Uiso 1 calc R
C8 C 0.1423(4) 0.3374(2) 0.5914(2) 0.0322(7) Uani 1 d .
C9 C 0.3519(4) 0.2773(2) 0.6370(2) 0.0323(7) Uani 1 d .
H9 H 0.4540(4) 0.2645(2) 0.6309(2) 0.053(12) Uiso 1 calc R
C10 C 0.2792(4) 0.2520(2) 0.6998(2) 0.0374(8) Uani 1 d .
C11 C 0.1321(4) 0.2740(2) 0.7088(2) 0.0429(8) Uani 1 d .
H11A H 0.0787(4) 0.2597(2) 0.7529(2) 0.036(10) Uiso 1 calc R
C12 C 0.0638(4) 0.3157(2) 0.6553(2) 0.0421(8) Uani 1 d .
H12 H -0.0372(4) 0.3299(2) 0.6617(2) 0.047(11) Uiso 1 calc R
C13 C 0.3537(5) 0.2024(2) 0.7553(2) 0.0443(9) Uani 1 d .
H13A H 0.2856(15) 0.1650(7) 0.7610(14) 0.057(13) Uiso 1 calc R
H13B H 0.3757(31) 0.2227(5) 0.8071(6) 0.124(26) Uiso 1 calc R
H13C H 0.4484(18) 0.1873(11) 0.7337(9) 0.060(13) Uiso 1 calc R
C14 C 0.2099(4) 0.4789(2) 0.5459(2) 0.0377(8) Uani 1 d .
H14A H 0.1149(6) 0.5028(6) 0.5516(10) 0.044(11) Uiso 1 calc R
H14B H 0.2846(18) 0.5082(6) 0.5237(6) 0.036(10) Uiso 1 calc R
H14C H 0.2485(23) 0.4631(2) 0.5978(4) 0.018(8) Uiso 1 calc R
C15 C 0.4121(4) 0.36602(15) 0.3107(2) 0.0283(6) Uani 1 d .
H15A H 0.5191(4) 0.35154(15) 0.3117(2) 0.034(10) Uiso 1 calc R
H15B H 0.3862(4) 0.38457(15) 0.2576(2) 0.049(11) Uiso 1 calc R
C16 C 0.3126(3) 0.3075(2) 0.3236(2) 0.0272(6) Uani 1 d .
C17 C 0.1978(4) 0.2409(2) 0.4131(2) 0.0298(6) Uani 1 d .
H17 H 0.1703(4) 0.2330(2) 0.4658(2) 0.042(11) Uiso 1 calc R
C18 C 0.1521(4) 0.1962(2) 0.3551(2) 0.0360(7) Uani 1 d .
C19 C 0.1891(4) 0.2088(2) 0.2782(2) 0.0387(8) Uani 1 d .
H19 H 0.1612(4) 0.1789(2) 0.2368(2) 0.041(11) Uiso 1 calc R
C20 C 0.2679(4) 0.2660(2) 0.2624(2) 0.0358(7) Uani 1 d .
H20 H 0.2908(4) 0.2764(2) 0.2096(2) 0.040(11) Uiso 1 calc R
C21 C 0.0617(6) 0.1361(2) 0.3755(3) 0.0562(11) Uani 1 d .
H21A H 0.0042(33) 0.1205(11) 0.3280(6) 0.076(16) Uiso 1 calc R
H21B H -0.0085(30) 0.1473(5) 0.4163(16) 0.088(19) Uiso 1 calc R
H21C H 0.1308(6) 0.1015(7) 0.3952(21) 0.125(26) Uiso 1 calc R
C22 C 0.5337(5) 0.4598(2) 0.3692(2) 0.0438(9) Uani 1 d .
H22A H 0.5387(17) 0.4799(11) 0.3168(6) 0.054(12) Uiso 1 calc R
H22B H 0.6242(5) 0.4329(3) 0.3804(16) 0.062(14) Uiso 1 calc R
H22C H 0.5286(16) 0.4942(8) 0.4094(11) 0.069(15) Uiso 1 calc R
C23 C 0.6237(5) 0.1828(2) 0.4701(3) 0.0518(10) Uani 1 d .
C24 C 0.6466(5) 0.5353(2) 0.6061(2) 0.0507(10) Uani 1 d .

loop_
_atom_type_symbol
_atom_type_description
_atom_type_scat_dispersion_real
_atom_type_scat_dispersion_imag
_atom_type_scat_source
C C 0.0033 0.0016 'International Tables Vol C Tables 4.2.6.8 and 6.1.1.4'
H H 0.0000 0.0000 'International Tables Vol C Tables 4.2.6.8 and 6.1.1.4'
N N 0.0061 0.0033 'International Tables Vol C Tables 4.2.6.8 and 6.1.1.4'
O O 0.0106 0.0060 'International Tables Vol C Tables 4.2.6.8 and 6.1.1.4'
F F 0.0171 0.0103 'International Tables Vol C Tables 4.2.6.8 and 6.1.1.4'
S S 0.1246 0.1234 'International Tables Vol C Tables 4.2.6.8 and 6.1.1.4'
Fe Fe 0.3463 0.8444 'International Tables Vol C Tables 4.2.6.8 and 6.1.1.4'
